data_7112657
loop_
_publ_author_name
'Selin Ergun'
'Corrine F. Elliott'
'Aman Preet Kaur'
'Sean R. Parkin'
'Susan A. Odom'

_publ_section_title
;
 Overcharge performance of 3,7-disubstituted N-ethylphenothiazine
 derivatives in lithium-ion batteries
;
_journal_name_full Chem.Commun.
_journal_page_first 5339
_journal_paper_doi 10.1039/C3CC47503D
_journal_volume 50
_journal_year 2014
_chemical_formula_moiety 'C16 H11 N3 S'
_chemical_formula_sum 'C16 H11 N3 S'
_chemical_formula_weight 277.34
_chemical_name_systematic
; 
 ? 
;
_space_group_IT_number 62
_symmetry_cell_setting orthorhombic
_symmetry_space_group_name_Hall '-P 2ac 2n'
_symmetry_space_group_name_H-M 'P n m a'
_atom_sites_solution_hydrogens geom
_atom_sites_solution_primary direct
_atom_sites_solution_secondary difmap
_audit_creation_method SHELXL-97
_cell_angle_alpha 90.00
_cell_angle_beta 90.00
_cell_angle_gamma 90.00
_cell_formula_units_Z 4
_cell_length_a 7.4009(1)
_cell_length_b 18.5613(3)
_cell_length_c 9.8967(2)
_cell_measurement_reflns_used 9969
_cell_measurement_temperature 90.0(2)
_cell_measurement_theta_max 68.87
_cell_measurement_theta_min 4.47
_cell_volume 1359.51(4)
_computing_cell_refinement APEX2
_computing_data_collection 'APEX2 (Bruker-AXS, 2006)'
_computing_data_reduction APEX2
_computing_molecular_graphics 'XP in SHELXTL (Sheldrick, 2008)'
_computing_publication_material
; 
SHELX-97 (Sheldrick, 2008) and local procedures 
;
_computing_structure_refinement 'SHELXL-97 (Sheldrick, 2008)'
_computing_structure_solution 'SHELXS-97 (Sheldrick, 2008)'
_diffrn_ambient_temperature 90.0(2)
_diffrn_detector_area_resol_mean 5.6
_diffrn_measured_fraction_theta_full 0.983
_diffrn_measured_fraction_theta_max 0.983
_diffrn_measurement_device_type 'Bruker X8 Proteum diffractometer'
_diffrn_measurement_method '\f and \w scans'
_diffrn_radiation_monochromator 'graded multilayer optics'
_diffrn_radiation_source 'fine-focus rotating anode'
_diffrn_radiation_type CuK\a
_diffrn_radiation_wavelength 1.54178
_diffrn_reflns_av_R_equivalents 0.0358
_diffrn_reflns_av_sigmaI/netI 0.0157
_diffrn_reflns_limit_h_max 7
_diffrn_reflns_limit_h_min -8
_diffrn_reflns_limit_k_max 22
_diffrn_reflns_limit_k_min -22
_diffrn_reflns_limit_l_max 11
_diffrn_reflns_limit_l_min -11
_diffrn_reflns_number 18092
_diffrn_reflns_theta_full 69.38
_diffrn_reflns_theta_max 69.38
_diffrn_reflns_theta_min 4.76
_diffrn_standards_number 0
_exptl_absorpt_coefficient_mu 2.040
_exptl_absorpt_correction_T_max 0.854
_exptl_absorpt_correction_T_min 0.723
_exptl_absorpt_correction_type multi-scan
_exptl_absorpt_process_details 'Sadabs in APEX2 (BrukerAXS, 2006)'
_exptl_crystal_colour yellow
_exptl_crystal_density_diffrn 1.355
_exptl_crystal_density_method 'not measured'
_exptl_crystal_description rod
_exptl_crystal_F_000 576
_exptl_crystal_size_max 0.20
_exptl_crystal_size_mid 0.10
_exptl_crystal_size_min 0.08
_refine_diff_density_max 0.200
_refine_diff_density_min -0.212
_refine_diff_density_rms 0.042
_refine_ls_extinction_coef 0.0024(8)
_refine_ls_extinction_expression Fc^*^=kFc[1+0.001xFc^2^\l^3^/sin(2\q)]^-1/4^
_refine_ls_extinction_method SHELXL
_refine_ls_goodness_of_fit_ref 1.105
_refine_ls_hydrogen_treatment mixed
_refine_ls_matrix_type full
_refine_ls_number_parameters 106
_refine_ls_number_reflns 1289
_refine_ls_number_restraints 0
_refine_ls_restrained_S_all 1.105
_refine_ls_R_factor_all 0.0318
_refine_ls_R_factor_gt 0.0310
_refine_ls_shift/su_max 0.000
_refine_ls_shift/su_mean 0.000
_refine_ls_structure_factor_coef Fsqd
_refine_ls_weighting_details 'calc w=1/[\s^2^(Fo^2^)+(0.0529P)^2^+0.3997P] where P=(Fo^2^+2Fc^2^)/3'
_refine_ls_weighting_scheme calc
_refine_ls_wR_factor_gt 0.0886
_refine_ls_wR_factor_ref 0.0898
_reflns_number_gt 1240
_reflns_number_total 1289
_reflns_threshold_expression >2\s(I)
_cod_data_source_file c3cc47503d.txt
_cod_data_source_block x12159
_cod_database_code 7112657

loop_
_symmetry_equiv_pos_as_xyz
'x, y, z'
'-x+1/2, -y, z+1/2'
'-x, y+1/2, -z'
'x+1/2, -y+1/2, -z+1/2'
'-x, -y, -z'
'x-1/2, y, -z-1/2'
'x, -y-1/2, z'
'-x-1/2, y-1/2, z-1/2'

loop_
_atom_site_label
_atom_site_type_symbol
_atom_site_fract_x
_atom_site_fract_y
_atom_site_fract_z
_atom_site_U_iso_or_equiv
_atom_site_adp_type
_atom_site_occupancy
_atom_site_symmetry_multiplicity
_atom_site_calc_flag
_atom_site_refinement_flags
S1 S 0.23836(6) 0.2500 0.37688(4) 0.0292(2) Uani 1 2 d S
N1 N 0.25298(19) 0.2500 0.07012(15) 0.0264(4) Uani 1 2 d S
C1 C 0.18075(15) 0.32217(6) 0.26985(12) 0.0263(3) Uani 1 1 d .
C2 C 0.12708(16) 0.38665(7) 0.32757(13) 0.0296(3) Uani 1 1 d .
H2 H 0.1046 0.3893 0.4219 0.036 Uiso 1 1 calc R
C3 C 0.10616(17) 0.44766(6) 0.24667(15) 0.0315(3) Uani 1 1 d .
C4 C 0.13923(17) 0.44290(7) 0.10872(14) 0.0326(3) Uani 1 1 d .
H4 H 0.1309 0.4849 0.0541 0.039 Uiso 1 1 calc R
C5 C 0.18402(16) 0.37784(7) 0.05046(14) 0.0309(3) Uani 1 1 d .
H5 H 0.2010 0.3751 -0.0445 0.037 Uiso 1 1 calc R
C6 C 0.20484(16) 0.31576(7) 0.12894(12) 0.0258(3) Uani 1 1 d .
C7 C 0.3125(3) 0.2500 -0.07242(19) 0.0316(4) Uani 1 2 d S
H7 H 0.389(2) 0.2073(8) -0.0825(16) 0.038 Uiso 1 1 d .
C8 C 0.1605(3) 0.2500 -0.1766(2) 0.0430(5) Uani 1 2 d S
H8A H 0.082(3) 0.2090(10) -0.173(2) 0.065 Uiso 1 1 d .
H8B H 0.216(4) 0.2500 -0.272(3) 0.065 Uiso 1 2 d S
C9 C 0.04654(18) 0.51520(7) 0.30233(15) 0.0362(3) Uani 1 1 d .
N2 N -0.00482(19) 0.56946(7) 0.34192(15) 0.0465(4) Uani 1 1 d .

loop_
_atom_site_aniso_label
_atom_site_aniso_U_11
_atom_site_aniso_U_22
_atom_site_aniso_U_33
_atom_site_aniso_U_23
_atom_site_aniso_U_13
_atom_site_aniso_U_12
S1 0.0314(3) 0.0306(3) 0.0256(3) 0.000 -0.00009(16) 0.000
N1 0.0247(7) 0.0290(8) 0.0254(8) 0.000 0.0035(5) 0.000
C1 0.0191(5) 0.0290(6) 0.0307(7) -0.0006(5) 0.0005(4) -0.0029(5)
C2 0.0232(6) 0.0320(6) 0.0335(7) -0.0043(5) 0.0012(5) -0.0033(5)
C3 0.0234(6) 0.0279(6) 0.0431(7) -0.0044(5) -0.0029(5) -0.0021(5)
C4 0.0282(6) 0.0295(6) 0.0400(7) 0.0034(5) -0.0054(5) -0.0021(5)
C5 0.0284(6) 0.0332(7) 0.0312(7) 0.0021(5) -0.0014(5) -0.0016(5)
C6 0.0179(5) 0.0289(7) 0.0305(7) -0.0006(5) -0.0002(4) -0.0021(5)
C7 0.0332(10) 0.0351(9) 0.0265(10) 0.000 0.0033(8) 0.000
C8 0.0519(13) 0.0445(11) 0.0327(11) 0.000 -0.0085(10) 0.000
C9 0.0324(7) 0.0317(7) 0.0446(7) -0.0040(6) -0.0057(6) -0.0035(5)
N2 0.0514(8) 0.0331(7) 0.0550(8) -0.0095(6) -0.0054(6) 0.0020(5)

loop_
_atom_type_symbol
_atom_type_description
_atom_type_scat_dispersion_real
_atom_type_scat_dispersion_imag
_atom_type_scat_source
C C 0.0181 0.0091 'International Tables Vol C Tables 4.2.6.8 and 6.1.1.4'
H H 0.0000 0.0000 'International Tables Vol C Tables 4.2.6.8 and 6.1.1.4'
N N 0.0311 0.0180 'International Tables Vol C Tables 4.2.6.8 and 6.1.1.4'
S S 0.3331 0.5567 'International Tables Vol C Tables 4.2.6.8 and 6.1.1.4'

loop_
_geom_angle_atom_site_label_1
_geom_angle_atom_site_label_2
_geom_angle_atom_site_label_3
_geom_angle
_geom_angle_site_symmetry_1
_geom_angle_site_symmetry_3
C1 S1 C1 99.11(8) . 7_565
C6 N1 C6 121.57(14) 7_565 .
C6 N1 C7 118.25(7) 7_565 .
C6 N1 C7 118.25(7) . .
C2 C1 C6 121.13(11) . .
C2 C1 S1 118.63(10) . .
C6 C1 S1 120.00(9) . .
C1 C2 C3 119.78(11) . .
C1 C2 H2 120.1 . .
C3 C2 H2 120.1 . .
C4 C3 C2 119.50(11) . .
C4 C3 C9 119.04(12) . .
C2 C3 C9 121.44(12) . .
C5 C4 C3 120.58(12) . .
C5 C4 H4 119.7 . .
C3 C4 H4 119.7 . .
C4 C5 C6 121.07(12) . .
C4 C5 H5 119.5 . .
C6 C5 H5 119.5 . .
C5 C6 N1 121.07(11) . .
C5 C6 C1 117.75(11) . .
N1 C6 C1 121.15(11) . .
N1 C7 C8 115.17(16) . .
N1 C7 H7 105.6(9) . .
C8 C7 H7 110.8(9) . .
C7 C8 H8A 114.8(12) . .
C7 C8 H8B 109.1(18) . .
H8A C8 H8B 106.2(16) . .
N2 C9 C3 177.22(16) . .

loop_
_geom_bond_atom_site_label_1
_geom_bond_atom_site_label_2
_geom_bond_distance
_geom_bond_site_symmetry_2
S1 C1 1.7602(12) .
S1 C1 1.7603(12) 7_565
N1 C6 1.3985(15) 7_565
N1 C6 1.3985(15) .
N1 C7 1.478(2) .
C1 C2 1.3842(17) .
C1 C6 1.4109(17) .
C2 C3 1.3955(18) .
C2 H2 0.9500 .
C3 C4 1.390(2) .
C3 C9 1.4385(18) .
C4 C5 1.3787(19) .
C4 H4 0.9500 .
C5 C6 1.3980(18) .
C5 H5 0.9500 .
C7 C8 1.526(3) .
C7 H7 0.978(16) .
C8 H8A 0.96(2) .
C8 H8B 1.03(3) .
C9 N2 1.1457(19) .

loop_
_geom_torsion_atom_site_label_1
_geom_torsion_atom_site_label_2
_geom_torsion_atom_site_label_3
_geom_torsion_atom_site_label_4
_geom_torsion
_geom_torsion_site_symmetry_1
C1 S1 C1 C2 151.39(7) 7_565
C1 S1 C1 C6 -34.16(13) 7_565
C6 C1 C2 C3 -3.71(18) .
S1 C1 C2 C3 170.67(9) .
C1 C2 C3 C4 0.12(18) .
C1 C2 C3 C9 178.52(11) .
C2 C3 C4 C5 3.09(19) .
C9 C3 C4 C5 -175.35(12) .
C3 C4 C5 C6 -2.73(19) .
C4 C5 C6 N1 -179.01(12) .
C4 C5 C6 C1 -0.79(18) .
C6 N1 C6 C5 -153.37(10) 7_565
C7 N1 C6 C5 10.6(2) .
C6 N1 C6 C1 28.5(2) 7_565
C7 N1 C6 C1 -167.59(13) .
C2 C1 C6 C5 4.02(17) .
S1 C1 C6 C5 -170.28(9) .
C2 C1 C6 N1 -177.76(11) .
S1 C1 C6 N1 7.94(16) .
C6 N1 C7 C8 82.23(12) 7_565
C6 N1 C7 C8 -82.23(12) .
C4 C3 C9 N2 35(3) .
C2 C3 C9 N2 -143(3) .
